data_1547739
loop_
_publ_author_name
'Luo, Kui'
'Cao, Tongxiang'
'Jiang, Huanfeng'
'Chen, Lianfen'
'Zhu, Shifa'

_publ_section_title
;
 Gold-Catalyzed Ring Expansion of Enyne-Lactone: Generation and
 Transformation of 2-Oxoninonium.
;
_journal_issue 21
_journal_name_full 'Organic letters'
_journal_page_first 5856
_journal_page_last 5859
_journal_paper_doi 10.1021/acs.orglett.7b02834
_journal_volume 19
_journal_year 2017
_chemical_formula_moiety 'C17 H14 O5'
_chemical_formula_sum 'C17 H14 O5'
_chemical_formula_weight 298.28
_space_group_crystal_system orthorhombic
_space_group_IT_number 19
_space_group_name_Hall 'P 2ac 2ab'
_space_group_name_H-M_alt 'P 21 21 21'
_symmetry_space_group_name_Hall 'P 2ac 2ab'
_symmetry_space_group_name_H-M 'P 21 21 21'
_atom_sites_solution_hydrogens geom
_atom_sites_solution_primary direct
_audit_creation_date 2016-11-28
_audit_creation_method
;
Olex2 1.2
(compiled 2016.11.24 svn.r3356 for OlexSys, GUI svn.r5267)
;
_cell_angle_alpha 90
_cell_angle_beta 90
_cell_angle_gamma 90
_cell_formula_units_Z 4
_cell_length_a 8.36160(10)
_cell_length_b 8.77830(10)
_cell_length_c 19.3853(3)
_cell_measurement_reflns_used 3274
_cell_measurement_temperature 100.00(10)
_cell_measurement_theta_max 73.2150
_cell_measurement_theta_min 5.5140
_cell_volume 1422.89(3)
_computing_cell_refinement 'CrysAlisPro 1.171.38.43f (Rigaku OD, 2015)'
_computing_data_collection 'CrysAlisPro 1.171.38.43f (Rigaku OD, 2015)'
_computing_data_reduction 'CrysAlisPro 1.171.38.43f (Rigaku OD, 2015)'
_computing_molecular_graphics 'Olex2 (Dolomanov et al., 2009)'
_computing_publication_material 'Olex2 (Dolomanov et al., 2009)'
_computing_structure_refinement 'ShelXL (Sheldrick, 2015)'
_computing_structure_solution 'ShelXS (Sheldrick, 2008)'
_diffrn_ambient_environment N~2~
_diffrn_ambient_temperature 100.00(10)
_diffrn_detector 'CCD plate'
_diffrn_detector_area_resol_mean 5.2684
_diffrn_detector_type AtlasS2
_diffrn_measured_fraction_theta_full 0.9987
_diffrn_measured_fraction_theta_max 0.8114
_diffrn_measurement_details
;
List of Runs (angles in degrees, time in seconds):

  # Type    Start    End  Width  t~exp~   \w     \q     \k     \f   Frames
--------------------------------------------------------------------------
  1  \w    -64.00  -9.00   1.00    1.00    --  -40.73  57.00 150.00   55
  2  \w     -6.00  21.00   1.00    1.00    --  -40.73  57.00 150.00   27
  3  \w    -43.00  -2.00   1.00    1.00    --  -40.73 125.00   0.00   41
  4  \w     81.00 169.00   1.00    1.00    --  106.95  61.00 -60.00   88
  5  \w     98.00 149.00   1.00    1.00    --  106.95 125.00  30.00   51
  6  \w    112.00 151.00   1.00    1.00    --  106.95 125.00  90.00   39
  7  \w     84.00 175.00   1.00    1.00    --  106.95  30.00-150.00   91
  8  \w     38.00  86.00   1.00    1.00    --   40.73-125.00 -60.00   48
;
_diffrn_measurement_device 'four-circle diffractometer'
_diffrn_measurement_device_type 'SuperNova, Dual, Cu at zero, AtlasS2'
_diffrn_measurement_method '\w scans'
_diffrn_orient_matrix_type 'CrysAlisPro convention (1999,Acta A55,543-557)'
_diffrn_orient_matrix_UB_11 0.0897170000
_diffrn_orient_matrix_UB_12 0.0591109000
_diffrn_orient_matrix_UB_13 -0.0640174000
_diffrn_orient_matrix_UB_21 -0.0595982000
_diffrn_orient_matrix_UB_22 0.1624455000
_diffrn_orient_matrix_UB_23 0.0151420000
_diffrn_orient_matrix_UB_31 0.1494602000
_diffrn_orient_matrix_UB_32 0.0297906000
_diffrn_orient_matrix_UB_33 0.0446670000
_diffrn_radiation_monochromator mirror
_diffrn_radiation_probe x-ray
_diffrn_radiation_type 'Cu K\a'
_diffrn_radiation_wavelength 1.54184
_diffrn_reflns_av_R_equivalents 0.0153
_diffrn_reflns_av_unetI/netI 0.0196
_diffrn_reflns_Laue_measured_fraction_full 0.999
_diffrn_reflns_Laue_measured_fraction_max 0.966
_diffrn_reflns_limit_h_max 9
_diffrn_reflns_limit_h_min -9
_diffrn_reflns_limit_k_max 10
_diffrn_reflns_limit_k_min -10
_diffrn_reflns_limit_l_max 23
_diffrn_reflns_limit_l_min -23
_diffrn_reflns_number 3695
_diffrn_reflns_point_group_measured_fraction_full 0.851
_diffrn_reflns_point_group_measured_fraction_max 0.811
_diffrn_reflns_theta_full 67.684
_diffrn_reflns_theta_max 73.659
_diffrn_reflns_theta_min 4.562
_diffrn_source 'micro-focus sealed X-ray tube'
_diffrn_source_type 'SuperNova (Cu) X-ray Source'
_exptl_absorpt_coefficient_mu 0.860
_exptl_absorpt_correction_T_max 1.00000
_exptl_absorpt_correction_T_min 0.53671
_exptl_absorpt_correction_type multi-scan
_exptl_absorpt_process_details
;
CrysAlisPro 1.171.38.43f (Rigaku Oxford Diffraction, 2015)
Empirical absorption correction using spherical harmonics,
 implemented in SCALE3 ABSPACK scaling algorithm.
;
_exptl_crystal_colour colorless
_exptl_crystal_density_diffrn 1.392
_exptl_crystal_description block
_exptl_crystal_F_000 624
_exptl_crystal_size_max 0.3
_exptl_crystal_size_mid 0.2
_exptl_crystal_size_min 0.2
_refine_diff_density_max 0.263
_refine_diff_density_min -0.188
_refine_diff_density_rms 0.050
_refine_ls_abs_structure_details
;
 Flack x determined using 699 quotients [(I+)-(I-)]/[(I+)+(I-)]
 (Parsons, Flack and Wagner, Acta Cryst. B69 (2013) 249-259).
;
_refine_ls_abs_structure_Flack 0.14(10)
_refine_ls_extinction_coef 0.0172(11)
_refine_ls_extinction_expression Fc^*^=kFc[1+0.001xFc^2^\l^3^/sin(2\q)]^-1/4^
_refine_ls_extinction_method 'SHELXL-2014/7 (Sheldrick 2014'
_refine_ls_goodness_of_fit_ref 1.152
_refine_ls_hydrogen_treatment constr
_refine_ls_matrix_type full
_refine_ls_number_parameters 202
_refine_ls_number_reflns 2325
_refine_ls_number_restraints 0
_refine_ls_restrained_S_all 1.152
_refine_ls_R_factor_all 0.0298
_refine_ls_R_factor_gt 0.0294
_refine_ls_shift/su_max 0.000
_refine_ls_shift/su_mean 0.000
_refine_ls_structure_factor_coef Fsqd
_refine_ls_weighting_details 'w=1/[\s^2^(Fo^2^)+(0.0470P)^2^+0.2160P] where P=(Fo^2^+2Fc^2^)/3'
_refine_ls_weighting_scheme calc
_refine_ls_wR_factor_gt 0.0801
_refine_ls_wR_factor_ref 0.0804
_reflns_Friedel_coverage 0.441
_reflns_Friedel_fraction_full 0.642
_reflns_Friedel_fraction_max 0.593
_reflns_number_gt 2311
_reflns_number_total 2325
_reflns_threshold_expression 'I > 2\s(I)'
_cod_data_source_file ol7b02834_si_004.cif
_cod_data_source_block 02
_cod_depositor_comments 'Adding full bibliography for 1547739--1547741.cif.'
_cod_database_code 1547739
_shelx_space_group_comment
;
The symmetry employed for this shelxl refinement is uniquely defined
by the following loop, which should always be used as a source of
symmetry information in preference to the above space-group names.
They are only intended as comments.
;
_shelx_estimated_absorpt_t_max 0.847
_shelx_estimated_absorpt_t_min 0.783
_reflns_odcompleteness_completeness 99.87
_reflns_odcompleteness_iscentric 1
_reflns_odcompleteness_theta 66.97
_olex2_refinement_description
;
1. Fixed Uiso
 At 1.2 times of:
  All C(H) groups
 At 1.5 times of:
  All C(H,H,H) groups
2.a Aromatic/amide H refined with riding coordinates:
 C3(H3), C9(H9), C4(H4), C5(H5), C10(H10), C13(H13), C12(H12), C11(H11)
2.b Idealised Me refined as rotating group:
 C16(H16A,H16B,H16C), C17(H17A,H17B,H17C)
;
_shelx_shelxl_version_number 2014/7
_olex2_submission_special_instructions 'No special instructions were received'
_oxdiff_exptl_absorpt_empirical_details
;
Empirical correction (ABSPACK) includes:
- Absorption correction using spherical harmonics
- Frame scaling
;
_oxdiff_exptl_absorpt_empirical_full_max 1.377
_oxdiff_exptl_absorpt_empirical_full_min 0.667

loop_
_space_group_symop_operation_xyz
'x, y, z'
'-x+1/2, -y, z+1/2'
'-x, y+1/2, -z+1/2'
'x+1/2, -y+1/2, -z'

loop_
_atom_site_label
_atom_site_type_symbol
_atom_site_fract_x
_atom_site_fract_y
_atom_site_fract_z
_atom_site_U_iso_or_equiv
_atom_site_adp_type
_atom_site_occupancy
_atom_site_site_symmetry_order
_atom_site_calc_flag
_atom_site_refinement_flags_posn
O1 O 0.87887(15) 0.76068(15) 0.27520(7) 0.0191(3) Uani 1 1 d .
O3 O 0.80511(16) 0.87544(15) 0.11342(7) 0.0190(3) Uani 1 1 d .
O2 O 0.94662(16) 0.61640(16) 0.18372(7) 0.0219(3) Uani 1 1 d .
O4 O 0.71928(17) 0.72508(17) 0.02695(7) 0.0230(3) Uani 1 1 d .
O5 O 0.74970(18) 0.48006(16) 0.33196(7) 0.0242(3) Uani 1 1 d .
C15 C 0.7167(2) 0.7630(2) 0.08691(10) 0.0169(4) Uani 1 1 d .
C14 C 0.8477(2) 0.6761(2) 0.21975(9) 0.0170(4) Uani 1 1 d .
C3 C 0.4531(2) 0.6602(2) 0.12440(9) 0.0189(4) Uani 1 1 d .
H3 H 0.4148 0.6786 0.0801 0.023 Uiso 1 1 calc R
C8 C 0.5407(2) 0.6128(2) 0.38880(10) 0.0182(4) Uani 1 1 d .
C2 C 0.6119(2) 0.6921(2) 0.14055(9) 0.0168(4) Uani 1 1 d .
C1 C 0.6714(2) 0.6605(2) 0.20646(9) 0.0162(4) Uani 1 1 d .
C7 C 0.6303(2) 0.5596(2) 0.32700(10) 0.0184(4) Uani 1 1 d .
C9 C 0.5573(2) 0.5319(2) 0.45045(10) 0.0197(4) Uani 1 1 d .
H9 H 0.6228 0.4464 0.4522 0.024 Uiso 1 1 calc R
C4 C 0.3521(2) 0.6010(2) 0.17441(10) 0.0206(4) Uani 1 1 d .
H4 H 0.2461 0.5794 0.1636 0.025 Uiso 1 1 calc R
C5 C 0.4087(2) 0.5740(2) 0.24038(10) 0.0195(4) Uani 1 1 d .
H5 H 0.3397 0.5366 0.2740 0.023 Uiso 1 1 calc R
C6 C 0.5688(2) 0.6026(2) 0.25688(9) 0.0172(4) Uani 1 1 d .
C10 C 0.4762(3) 0.5791(2) 0.50894(10) 0.0233(4) Uani 1 1 d .
H10 H 0.4842 0.5230 0.5495 0.028 Uiso 1 1 calc R
C13 C 0.4463(2) 0.7441(2) 0.38702(10) 0.0209(4) Uani 1 1 d .
H13 H 0.4348 0.7982 0.3461 0.025 Uiso 1 1 calc R
C16 C 0.9243(3) 0.9394(3) 0.06764(10) 0.0247(4) Uani 1 1 d .
H16A H 0.8721 0.9922 0.0306 0.037 Uiso 1 1 calc GR
H16B H 0.9893 0.8591 0.0492 0.037 Uiso 1 1 calc GR
H16C H 0.9904 1.0094 0.0928 0.037 Uiso 1 1 calc GR
C12 C 0.3698(3) 0.7935(2) 0.44648(11) 0.0253(4) Uani 1 1 d .
H12 H 0.3095 0.8826 0.4458 0.030 Uiso 1 1 calc R
C17 C 1.0465(2) 0.7625(2) 0.29473(10) 0.0224(4) Uani 1 1 d .
H17A H 1.1085 0.8065 0.2581 0.034 Uiso 1 1 calc GR
H17B H 1.0821 0.6603 0.3031 0.034 Uiso 1 1 calc GR
H17C H 1.0596 0.8221 0.3359 0.034 Uiso 1 1 calc GR
C11 C 0.3832(3) 0.7099(2) 0.50718(11) 0.0257(5) Uani 1 1 d .
H11 H 0.3296 0.7417 0.5467 0.031 Uiso 1 1 calc R

loop_
_atom_site_aniso_label
_atom_site_aniso_U_11
_atom_site_aniso_U_22
_atom_site_aniso_U_33
_atom_site_aniso_U_23
_atom_site_aniso_U_13
_atom_site_aniso_U_12
O1 0.0138(6) 0.0222(6) 0.0214(7) -0.0031(5) -0.0003(5) -0.0004(5)
O3 0.0184(6) 0.0219(6) 0.0166(6) -0.0014(6) 0.0033(5) -0.0040(5)
O2 0.0144(7) 0.0256(7) 0.0258(7) -0.0027(6) 0.0033(6) 0.0024(6)
O4 0.0221(7) 0.0292(7) 0.0177(6) -0.0044(6) 0.0021(5) -0.0008(6)
O5 0.0188(7) 0.0280(7) 0.0257(7) 0.0040(6) 0.0016(6) 0.0078(6)
C15 0.0147(8) 0.0171(8) 0.0189(8) -0.0012(7) 0.0003(7) 0.0030(7)
C14 0.0164(9) 0.0154(8) 0.0193(9) 0.0014(8) 0.0013(7) 0.0014(7)
C3 0.0177(9) 0.0197(8) 0.0195(9) -0.0023(7) -0.0016(8) 0.0030(7)
C8 0.0150(9) 0.0198(8) 0.0198(8) 0.0002(8) 0.0001(7) -0.0029(7)
C2 0.0153(9) 0.0161(8) 0.0190(9) -0.0032(7) 0.0020(8) 0.0011(7)
C1 0.0137(9) 0.0158(8) 0.0191(8) -0.0036(8) 0.0010(7) 0.0016(7)
C7 0.0157(9) 0.0173(8) 0.0220(9) 0.0019(7) 0.0015(8) -0.0025(7)
C9 0.0183(9) 0.0194(8) 0.0213(9) 0.0000(8) -0.0034(8) -0.0025(8)
C4 0.0132(9) 0.0220(9) 0.0266(10) -0.0026(8) 0.0007(8) 0.0000(7)
C5 0.0145(9) 0.0205(9) 0.0237(9) 0.0006(8) 0.0044(8) 0.0000(7)
C6 0.0151(9) 0.0166(8) 0.0200(9) -0.0005(7) 0.0007(7) 0.0023(7)
C10 0.0239(10) 0.0279(10) 0.0181(9) 0.0007(8) -0.0004(8) -0.0069(9)
C13 0.0186(9) 0.0210(8) 0.0232(9) 0.0019(8) 0.0018(8) -0.0013(8)
C16 0.0211(9) 0.0310(10) 0.0219(9) 0.0003(9) 0.0057(8) -0.0071(9)
C12 0.0219(10) 0.0224(9) 0.0317(10) -0.0032(9) 0.0041(9) 0.0007(8)
C17 0.0145(10) 0.0278(10) 0.0249(9) -0.0004(8) -0.0038(8) -0.0028(8)
C11 0.0233(10) 0.0307(10) 0.0231(9) -0.0056(9) 0.0035(8) -0.0041(9)

loop_
_atom_type_symbol
_atom_type_description
_atom_type_scat_dispersion_real
_atom_type_scat_dispersion_imag
_atom_type_scat_source
C C 0.0181 0.0091 'International Tables Vol C Tables 4.2.6.8 and 6.1.1.4'
H H 0.0000 0.0000 'International Tables Vol C Tables 4.2.6.8 and 6.1.1.4'
O O 0.0492 0.0322 'International Tables Vol C Tables 4.2.6.8 and 6.1.1.4'

loop_
_geom_angle_atom_site_label_1
_geom_angle_atom_site_label_2
_geom_angle_atom_site_label_3
_geom_angle
C14 O1 C17 113.91(15)
C15 O3 C16 115.58(15)
O3 C15 C2 111.35(15)
O4 C15 O3 124.28(18)
O4 C15 C2 124.36(17)
O1 C14 C1 112.38(16)
O2 C14 O1 125.25(18)
O2 C14 C1 122.36(17)
C2 C3 H3 120.0
C4 C3 H3 120.0
C4 C3 C2 119.93(17)
C9 C8 C7 118.64(17)
C9 C8 C13 119.76(18)
C13 C8 C7 121.55(17)
C3 C2 C15 119.08(16)
C3 C2 C1 120.29(17)
C1 C2 C15 120.62(16)
C2 C1 C14 119.16(16)
C6 C1 C14 121.05(17)
C6 C1 C2 119.55(17)
O5 C7 C8 121.83(17)
O5 C7 C6 119.62(17)
C8 C7 C6 118.54(16)
C8 C9 H9 120.0
C10 C9 C8 120.01(18)
C10 C9 H9 120.0
C3 C4 H4 119.9
C5 C4 C3 120.12(18)
C5 C4 H4 119.9
C4 C5 H5 119.7
C4 C5 C6 120.52(18)
C6 C5 H5 119.7
C1 C6 C7 121.00(17)
C1 C6 C5 119.55(17)
C5 C6 C7 119.30(17)
C9 C10 H10 119.9
C9 C10 C11 120.13(19)
C11 C10 H10 119.9
C8 C13 H13 120.1
C12 C13 C8 119.85(19)
C12 C13 H13 120.1
O3 C16 H16A 109.5
O3 C16 H16B 109.5
O3 C16 H16C 109.5
H16A C16 H16B 109.5
H16A C16 H16C 109.5
H16B C16 H16C 109.5
C13 C12 H12 120.0
C13 C12 C11 120.01(19)
C11 C12 H12 120.0
O1 C17 H17A 109.5
O1 C17 H17B 109.5
O1 C17 H17C 109.5
H17A C17 H17B 109.5
H17A C17 H17C 109.5
H17B C17 H17C 109.5
C10 C11 C12 120.17(19)
C10 C11 H11 119.9
C12 C11 H11 119.9

loop_
_geom_bond_atom_site_label_1
_geom_bond_atom_site_label_2
_geom_bond_distance
O1 C14 1.332(2)
O1 C17 1.452(2)
O3 C15 1.336(2)
O3 C16 1.448(2)
O2 C14 1.202(2)
O4 C15 1.209(2)
O5 C7 1.222(2)
C15 C2 1.495(3)
C14 C1 1.503(3)
C3 H3 0.9300
C3 C2 1.393(3)
C3 C4 1.387(3)
C8 C7 1.488(3)
C8 C9 1.397(3)
C8 C13 1.397(3)
C2 C1 1.399(3)
C1 C6 1.396(3)
C7 C6 1.501(3)
C9 H9 0.9300
C9 C10 1.384(3)
C4 H4 0.9300
C4 C5 1.384(3)
C5 H5 0.9300
C5 C6 1.399(3)
C10 H10 0.9300
C10 C11 1.387(3)
C13 H13 0.9300
C13 C12 1.388(3)
C16 H16A 0.9600
C16 H16B 0.9600
C16 H16C 0.9600
C12 H12 0.9300
C12 C11 1.391(3)
C17 H17A 0.9600
C17 H17B 0.9600
C17 H17C 0.9600
C11 H11 0.9300

loop_
_geom_torsion_atom_site_label_1
_geom_torsion_atom_site_label_2
_geom_torsion_atom_site_label_3
_geom_torsion_atom_site_label_4
_geom_torsion
O1 C14 C1 C2 129.18(17)
O1 C14 C1 C6 -56.4(2)
O3 C15 C2 C3 135.99(17)
O3 C15 C2 C1 -43.0(2)
O2 C14 C1 C2 -51.4(3)
O2 C14 C1 C6 123.0(2)
O4 C15 C2 C3 -42.9(3)
O4 C15 C2 C1 138.2(2)
O5 C7 C6 C1 -48.5(3)
O5 C7 C6 C5 126.9(2)
C15 C2 C1 C14 -9.2(2)
C15 C2 C1 C6 176.28(16)
C14 C1 C6 C7 2.4(3)
C14 C1 C6 C5 -173.06(17)
C3 C2 C1 C14 171.84(17)
C3 C2 C1 C6 -2.7(3)
C3 C4 C5 C6 -1.6(3)
C8 C7 C6 C1 132.90(18)
C8 C7 C6 C5 -51.6(2)
C8 C9 C10 C11 -2.4(3)
C8 C13 C12 C11 -1.9(3)
C2 C3 C4 C5 0.2(3)
C2 C1 C6 C7 176.77(17)
C2 C1 C6 C5 1.3(3)
C7 C8 C9 C10 179.60(18)
C7 C8 C13 C12 -177.35(18)
C9 C8 C7 O5 -22.0(3)
C9 C8 C7 C6 156.53(17)
C9 C8 C13 C12 0.1(3)
C9 C10 C11 C12 0.5(3)
C4 C3 C2 C15 -177.06(17)
C4 C3 C2 C1 1.9(3)
C4 C5 C6 C1 0.8(3)
C4 C5 C6 C7 -174.76(17)
C13 C8 C7 O5 155.46(18)
C13 C8 C7 C6 -26.0(3)
C13 C8 C9 C10 2.1(3)
C13 C12 C11 C10 1.7(3)
C16 O3 C15 O4 -8.2(3)
C16 O3 C15 C2 172.99(15)
C17 O1 C14 O2 -6.8(3)
C17 O1 C14 C1 172.65(16)
